data_7248426
loop_
_publ_author_name
'Antoniou, Ioakeim M.'
'Ioannou, Natalia'
'Panagiotou, Nikos'
'Georgiades, Savvas N.'

_publ_section_title
;
 LED-induced Ru-photoredox Pd-catalyzed C--H arylation of
 (6-phenylpyridin-2-yl)pyrimidines and heteroaryl counterparts
;
_journal_issue 17
_journal_name_full 'RSC Advances'
_journal_page_first 12179
_journal_page_last 12191
_journal_paper_doi 10.1039/D4RA02173H
_journal_volume 14
_journal_year 2024
_chemical_formula_moiety 'C30 H23 F N4 O2'
_chemical_formula_sum 'C30 H23 F N4 O2'
_chemical_formula_weight 490.52
_space_group_crystal_system monoclinic
_space_group_IT_number 15
_space_group_name_Hall '-C 2yc'
_space_group_name_H-M_alt 'C 1 2/c 1'
_atom_sites_solution_hydrogens geom
_atom_sites_solution_primary dual
_audit_creation_date 2023-07-28
_audit_creation_method
;
Olex2 1.5
(compiled 2023.03.06 svn.rbb2c1857 for OlexSys, GUI svn.r6748)
;
_audit_update_record
;
2023-11-12 deposited with the CCDC.	2024-04-10 downloaded from the CCDC.
;
_cell_angle_alpha 90
_cell_angle_beta 92.1028(12)
_cell_angle_gamma 90
_cell_formula_units_Z 8
_cell_length_a 29.7627(4)
_cell_length_b 9.05888(12)
_cell_length_c 18.3792(2)
_cell_measurement_reflns_used 17452
_cell_measurement_temperature 179.99(10)
_cell_measurement_theta_max 77.6200
_cell_measurement_theta_min 2.9700
_cell_volume 4952.00(11)
_computing_cell_refinement 'CrysAlisPro 1.171.42.90a (Rigaku OD, 2023)'
_computing_data_collection 'CrysAlisPro 1.171.42.90a (Rigaku OD, 2023)'
_computing_data_reduction 'CrysAlisPro 1.171.42.90a (Rigaku OD, 2023)'
_computing_molecular_graphics 'Olex2 1.5 (Dolomanov et al., 2009)'
_computing_publication_material 'Olex2 1.5 (Dolomanov et al., 2009)'
_computing_structure_refinement 'SHELXL 2018/3 (Sheldrick, 2015)'
_computing_structure_solution 'SHELXT  (Sheldrick, 2015)'
_diffrn_ambient_environment N~2~
_diffrn_ambient_temperature 179.99(10)
_diffrn_detector 'Hybrid Pixel Array Detector'
_diffrn_detector_area_resol_mean 10.0000
_diffrn_detector_type HyPix
_diffrn_measured_fraction_theta_full 0.999
_diffrn_measured_fraction_theta_max 0.999
_diffrn_measurement_details
;
List of Runs (angles in degrees, time in seconds):

  # Type    Start    End  Width  t~exp~   \w     \q     \k     \f   Frames
#--------------------------------------------------------------------------
  1  \w    -83.00 -58.00   0.50    0.50    -- -105.51  77.00  60.00   50
  2  \w    -61.00 -36.00   0.50    0.50    -- -105.51  57.00  60.00   50
  3  \w    -42.00  21.00   0.50    0.10    --  -50.05  38.00  90.00  126
  4  \w    -17.00  21.00   0.50    0.10    --  -50.05  15.00  40.00   76
  5  \w    -62.00   4.00   0.50    0.10    --  -50.05  57.00-180.00  132
  6  \w   -133.00-103.00   0.50    0.50    -- -105.51   0.00 150.00   60
  7  \w   -154.00-102.00   0.50    0.50    -- -105.51   0.00 120.00  104
  8  \w   -108.00 -46.00   0.50    0.50    -- -105.51 108.00 168.06  124
  9  \w   -112.00 -37.00   0.50    0.50    -- -105.51 126.00  60.00  150
 10  \w   -109.00 -69.00   0.50    0.50    -- -105.51 126.00 -90.00   80
 11  \w    -70.00 -43.00   0.50    0.50    -- -105.51 113.00-143.24   54
 12  \w   -109.00 -84.00   0.50    0.50    -- -105.51 113.00-143.24   50
 13  \w   -100.00 -46.00   0.50    0.10    --  -50.05 -15.00-129.00  108
 14  \w   -172.00-101.00   0.50    0.50    -- -105.51 -15.00-129.00  142
 15  \w   -168.00-101.00   0.50    0.50    -- -105.51 -77.00 -60.00  134
 16  \w   -102.00 -77.00   0.50    0.10    --  -50.05-126.00-180.00   50
 17  \w    -21.00   6.00   0.50    0.10    --   50.05 -15.00-129.00   54
 18  \w     35.00  65.00   0.50    0.50    --  105.51 -57.00-120.00   60
 19  \w     34.00  59.00   0.50    0.50    --  105.51 -57.00-180.00   50
 20  \w     34.00 100.00   0.50    0.50    --  105.51 -77.00 -30.00  132
 21  \w     37.00  62.00   0.50    0.50    --  105.51 -57.00  60.00   50
 22  \w     34.00  65.00   0.50    0.50    --  105.51 -57.00  30.00   62
 23  \w     34.00  63.00   0.50    0.50    --  105.51 -57.00  90.00   58
 24  \w     34.00  64.00   0.50    0.50    --  105.51 -57.00 120.00   60
 25  \w     34.00  65.00   0.50    0.50    --  105.51 -57.00 150.00   62
 26  \w     74.00 107.00   0.50    0.10    --   50.05 126.00 150.00   66
 27  \w     59.00  84.00   0.50    0.50    --  105.51   0.00  90.00   50
 28  \w    101.00 170.00   0.50    0.50    --  105.51  15.00  40.00  138
 29  \w     93.00 118.00   0.50    0.10    --   50.05  15.00  40.00   50
 30  \w     47.00  81.00   0.50    0.10    --   50.05  15.00  40.00   68
 31  \w    104.00 146.00   0.50    0.50    --  105.51  38.00 -60.00   84
 32  \w     45.00  94.00   0.50    0.10    --   50.05  38.00-120.00   98
 33  \w     57.00  83.00   0.50    0.50    --  105.51   0.00   0.00   52
 34  \w     57.00 109.00   0.50    0.50    --  105.51   0.00  60.00  104
 35  \w     78.00 106.00   0.50    0.50    --  105.51 -99.00 -30.00   56
 36  \w     50.00 100.00   0.50    0.50    --  105.51-126.00 -90.00  100
 37  \w     52.00  84.00   0.50    0.50    --  105.51-126.00 -30.00   64
 38  \w     88.00 113.00   0.50    0.50    --  105.51-126.00 -30.00   50
 39  \w     36.00  81.00   0.50    0.50    --  105.51 -99.00  60.00   90
 40  \w     38.00  67.00   0.50    0.50    --  105.51 -99.00 -30.00   58
 41  \w     14.00  94.00   0.50    0.10    --   50.05-126.00 -60.00  160
 42  \w     56.00 109.00   0.50    0.50    --  105.51-126.00-180.00  106
;
_diffrn_measurement_device 'four-circle diffractometer'
_diffrn_measurement_device_type 'XtaLAB Synergy, Single source at home/near, HyPix'
_diffrn_measurement_method '\w scans'
_diffrn_orient_matrix_type 'CrysAlisPro convention (1999,Acta A55,543-557)'
_diffrn_orient_matrix_UB_11 0.0071214000
_diffrn_orient_matrix_UB_12 -0.1683144000
_diffrn_orient_matrix_UB_13 -0.0028964000
_diffrn_orient_matrix_UB_21 -0.0071278000
_diffrn_orient_matrix_UB_22 -0.0100101000
_diffrn_orient_matrix_UB_23 0.0824667000
_diffrn_orient_matrix_UB_31 -0.0508026000
_diffrn_orient_matrix_UB_32 -0.0220789000
_diffrn_orient_matrix_UB_33 -0.0151078000
_diffrn_radiation_monochromator mirror
_diffrn_radiation_probe x-ray
_diffrn_radiation_type 'Cu K\a'
_diffrn_radiation_wavelength 1.54184
_diffrn_reflns_av_R_equivalents 0.0350
_diffrn_reflns_av_unetI/netI 0.0233
_diffrn_reflns_Laue_measured_fraction_full 0.999
_diffrn_reflns_Laue_measured_fraction_max 0.999
_diffrn_reflns_limit_h_max 24
_diffrn_reflns_limit_h_min -35
_diffrn_reflns_limit_k_max 10
_diffrn_reflns_limit_k_min -10
_diffrn_reflns_limit_l_max 21
_diffrn_reflns_limit_l_min -21
_diffrn_reflns_number 29030
_diffrn_reflns_point_group_measured_fraction_full 0.999
_diffrn_reflns_point_group_measured_fraction_max 0.999
_diffrn_reflns_theta_full 66.993
_diffrn_reflns_theta_max 66.993
_diffrn_reflns_theta_min 2.972
_diffrn_source 'micro-focus sealed X-ray tube'
_diffrn_source_type 'PhotonJet (Cu) X-ray Source'
_exptl_absorpt_coefficient_mu 0.729
_exptl_absorpt_correction_T_max 1.00000
_exptl_absorpt_correction_T_min 0.82858
_exptl_absorpt_correction_type multi-scan
_exptl_absorpt_process_details
;
CrysAlisPro 1.171.42.90a (Rigaku Oxford Diffraction, 2023)
Empirical absorption correction using spherical harmonics,
implemented in SCALE3 ABSPACK scaling algorithm.
;
_exptl_crystal_colour 'clear white'
_exptl_crystal_colour_lustre clear
_exptl_crystal_colour_primary white
_exptl_crystal_density_diffrn 1.316
_exptl_crystal_description plate
_exptl_crystal_F_000 2048
_exptl_crystal_size_max 0.07
_exptl_crystal_size_mid 0.046
_exptl_crystal_size_min 0.029
_refine_diff_density_max 0.125
_refine_diff_density_min -0.171
_refine_diff_density_rms 0.033
_refine_ls_extinction_method none
_refine_ls_goodness_of_fit_ref 1.051
_refine_ls_hydrogen_treatment constr
_refine_ls_matrix_type full
_refine_ls_number_parameters 336
_refine_ls_number_reflns 4412
_refine_ls_number_restraints 0
_refine_ls_restrained_S_all 1.051
_refine_ls_R_factor_all 0.0375
_refine_ls_R_factor_gt 0.0334
_refine_ls_shift/su_max 0.001
_refine_ls_shift/su_mean 0.000
_refine_ls_structure_factor_coef Fsqd
_refine_ls_weighting_details 'w=1/[\s^2^(Fo^2^)+(0.0483P)^2^+1.7069P] where P=(Fo^2^+2Fc^2^)/3'
_refine_ls_weighting_scheme calc
_refine_ls_wR_factor_gt 0.0892
_refine_ls_wR_factor_ref 0.0916
_reflns_Friedel_coverage 0.000
_reflns_number_gt 3908
_reflns_number_total 4412
_reflns_threshold_expression 'I > 2\s(I)'
_cod_data_source_file d4ra02173h2.cif
_cod_data_source_block ima-2f_auto
_cod_database_code 7248426
_shelx_shelxl_version_number 2018/3
_chemical_oxdiff_formula 'F O N C H'
_shelx_space_group_comment
;
The symmetry employed for this shelxl refinement is uniquely defined
by the following loop, which should always be used as a source of
symmetry information in preference to the above space-group names.
They are only intended as comments.
;
_shelx_estimated_absorpt_t_max 0.979
_shelx_estimated_absorpt_t_min 0.951
_olex2_refinement_description
;
1. Fixed Uiso
 At 1.2 times of:
  All C(H) groups, All N(H) groups
 At 1.5 times of:
  All C(H,H,H) groups
2.a Aromatic/amide H refined with riding coordinates:
 N12(H12), C14(H14), C15(H15), C16(H16), C17(H17), C18(H18), C20(H20),
 C21(H21), C22(H22), C27(H27), C28(H28), C29(H29), C32(H32), C33(H33), C34(H34),
  C35(H35), C36(H36)
2.b Idealised Me refined as rotating group:
 C8(H8A,H8B,H8C), C9(H9A,H9B,H9C)
;
_olex2_submission_special_instructions 'No special instructions were received'
_oxdiff_exptl_absorpt_empirical_details
;
Empirical correction (ABSPACK) includes:
- Absorption correction using spherical harmonics
- Frame scaling
;
_oxdiff_exptl_absorpt_empirical_full_max 1.288
_oxdiff_exptl_absorpt_empirical_full_min 0.815

loop_
_space_group_symop_operation_xyz
'x, y, z'
'-x, y, -z+1/2'
'x+1/2, y+1/2, z'
'-x+1/2, y+1/2, -z+1/2'
'-x, -y, -z'
'x, -y, z-1/2'
'-x+1/2, -y+1/2, -z'
'x+1/2, -y+1/2, z-1/2'

loop_
_atom_site_label
_atom_site_type_symbol
_atom_site_fract_x
_atom_site_fract_y
_atom_site_fract_z
_atom_site_U_iso_or_equiv
_atom_site_adp_type
_atom_site_occupancy
_atom_site_site_symmetry_order
_atom_site_calc_flag
_atom_site_refinement_flags_posn
_atom_site_refinement_flags_adp
_atom_site_refinement_flags_occupancy
_atom_site_disorder_assembly
_atom_site_disorder_group
N1 N 0.47363(3) 0.69759(11) 0.84327(5) 0.0359(2) Uani 1 1 d . . . . .
C2 C 0.47250(4) 0.54985(13) 0.84790(6) 0.0337(3) Uani 1 1 d . . . . .
N3 N 0.45007(3) 0.45721(11) 0.80504(5) 0.0329(2) Uani 1 1 d . . . . .
C4 C 0.42650(3) 0.51678(12) 0.74817(6) 0.0292(2) Uani 1 1 d . . . . .
C5 C 0.42557(4) 0.66863(12) 0.73689(6) 0.0298(2) Uani 1 1 d . . . . .
C6 C 0.44934(4) 0.75605(13) 0.78796(6) 0.0347(3) Uani 1 1 d . . . . .
O7 O 0.49829(3) 0.49956(10) 0.90337(5) 0.0452(2) Uani 1 1 d . . . . .
C8 C 0.49837(6) 0.34336(17) 0.91629(10) 0.0637(4) Uani 1 1 d . . . . .
H8A H 0.518728 0.320649 0.957899 0.096 Uiso 1 1 calc R U . . .
H8B H 0.508539 0.291898 0.872978 0.096 Uiso 1 1 calc R U . . .
H8C H 0.467879 0.310836 0.926821 0.096 Uiso 1 1 calc R U . . .
C9 C 0.44742(6) 0.92178(14) 0.78372(8) 0.0491(3) Uani 1 1 d . . . . .
H9A H 0.455632 0.953909 0.735062 0.074 Uiso 1 1 calc R U . . .
H9B H 0.468510 0.964153 0.820218 0.074 Uiso 1 1 calc R U . . .
H9C H 0.416862 0.955249 0.793132 0.074 Uiso 1 1 calc R U . . .
C10 C 0.40026(4) 0.74678(12) 0.67561(6) 0.0296(2) Uani 1 1 d . . . . .
O11 O 0.36153(3) 0.78834(9) 0.68175(5) 0.0368(2) Uani 1 1 d . . . . .
N12 N 0.42629(3) 0.78104(10) 0.61936(5) 0.0309(2) Uani 1 1 d . . . . .
H12 H 0.454041 0.747335 0.620675 0.037 Uiso 1 1 calc R U . . .
C13 C 0.41220(4) 0.86723(12) 0.55842(6) 0.0304(2) Uani 1 1 d . . . . .
C14 C 0.37047(4) 0.84599(14) 0.52367(7) 0.0372(3) Uani 1 1 d . . . . .
H14 H 0.350696 0.771866 0.540187 0.045 Uiso 1 1 calc R U . . .
C15 C 0.35796(4) 0.93396(15) 0.46466(7) 0.0444(3) Uani 1 1 d . . . . .
H15 H 0.329613 0.919215 0.440306 0.053 Uiso 1 1 calc R U . . .
C16 C 0.38643(5) 1.04302(16) 0.44098(8) 0.0467(3) Uani 1 1 d . . . . .
H16 H 0.377259 1.104904 0.401437 0.056 Uiso 1 1 calc R U . . .
C17 C 0.42828(4) 1.06198(15) 0.47490(7) 0.0440(3) Uani 1 1 d . . . . .
H17 H 0.448187 1.135280 0.457942 0.053 Uiso 1 1 calc R U . . .
C18 C 0.44107(4) 0.97414(14) 0.53346(7) 0.0360(3) Uani 1 1 d . . . . .
H18 H 0.469828 0.987151 0.556737 0.043 Uiso 1 1 calc R U . . .
C19 C 0.40115(4) 0.41098(12) 0.70025(6) 0.0302(2) Uani 1 1 d . . . . .
C20 C 0.39654(4) 0.26394(13) 0.72007(7) 0.0388(3) Uani 1 1 d . . . . .
H20 H 0.409925 0.227674 0.764251 0.047 Uiso 1 1 calc R U . . .
C21 C 0.37188(5) 0.17160(14) 0.67367(8) 0.0443(3) Uani 1 1 d . . . . .
H21 H 0.368368 0.070172 0.685307 0.053 Uiso 1 1 calc R U . . .
C22 C 0.35252(4) 0.22850(13) 0.61047(7) 0.0395(3) Uani 1 1 d . . . . .
H22 H 0.335355 0.167145 0.578055 0.047 Uiso 1 1 calc R U . . .
C23 C 0.35854(4) 0.37730(12) 0.59492(6) 0.0313(2) Uani 1 1 d . . . . .
N24 N 0.38268(3) 0.46721(10) 0.63875(5) 0.0299(2) Uani 1 1 d . . . . .
C25 C 0.33656(4) 0.44566(13) 0.52882(6) 0.0334(3) Uani 1 1 d . . . . .
C26 C 0.36001(4) 0.47000(14) 0.46628(7) 0.0415(3) Uani 1 1 d . . . . .
C27 C 0.34129(5) 0.53274(17) 0.40416(7) 0.0502(3) Uani 1 1 d . . . . .
H27 H 0.358624 0.547097 0.362356 0.060 Uiso 1 1 calc R U . . .
C28 C 0.29684(5) 0.57420(18) 0.40407(8) 0.0544(4) Uani 1 1 d . . . . .
H28 H 0.283184 0.618023 0.361828 0.065 Uiso 1 1 calc R U . . .
C29 C 0.27189(5) 0.55231(17) 0.46536(8) 0.0489(3) Uani 1 1 d . . . . .
H29 H 0.241171 0.580961 0.464620 0.059 Uiso 1 1 calc R U . . .
C30 C 0.29132(4) 0.48866(14) 0.52822(7) 0.0360(3) Uani 1 1 d . . . . .
C31 C 0.26463(4) 0.46915(14) 0.59470(7) 0.0354(3) Uani 1 1 d . . . . .
C32 C 0.23420(4) 0.35355(15) 0.60059(7) 0.0426(3) Uani 1 1 d . . . . .
H32 H 0.230195 0.285167 0.561709 0.051 Uiso 1 1 calc R U . . .
C33 C 0.20965(4) 0.33741(15) 0.66291(8) 0.0460(3) Uani 1 1 d . . . . .
H33 H 0.189190 0.257482 0.666541 0.055 Uiso 1 1 calc R U . . .
C34 C 0.21471(4) 0.43572(17) 0.71910(8) 0.0490(3) Uani 1 1 d . . . . .
H34 H 0.197587 0.425081 0.761405 0.059 Uiso 1 1 calc R U . . .
C35 C 0.24467(5) 0.5496(2) 0.71385(9) 0.0616(4) Uani 1 1 d . . . . .
H35 H 0.248283 0.618180 0.752744 0.074 Uiso 1 1 calc R U . . .
C36 C 0.26978(5) 0.56583(17) 0.65228(8) 0.0514(4) Uani 1 1 d . . . . .
H36 H 0.290774 0.644489 0.649771 0.062 Uiso 1 1 calc R U . . .
F37 F 0.40394(3) 0.43000(10) 0.46679(5) 0.0585(2) Uani 1 1 d . . . . .

loop_
_atom_site_aniso_label
_atom_site_aniso_U_11
_atom_site_aniso_U_22
_atom_site_aniso_U_33
_atom_site_aniso_U_23
_atom_site_aniso_U_13
_atom_site_aniso_U_12
N1 0.0419(5) 0.0366(5) 0.0294(5) 0.0002(4) 0.0032(4) -0.0072(4)
C2 0.0335(6) 0.0380(6) 0.0297(6) 0.0033(5) 0.0042(4) -0.0023(5)
N3 0.0351(5) 0.0316(5) 0.0321(5) 0.0039(4) 0.0030(4) -0.0010(4)
C4 0.0303(5) 0.0290(6) 0.0287(6) 0.0009(4) 0.0077(4) 0.0000(4)
C5 0.0336(5) 0.0284(6) 0.0279(5) 0.0006(4) 0.0073(4) -0.0028(4)
C6 0.0425(6) 0.0313(6) 0.0307(6) 0.0003(5) 0.0066(5) -0.0058(5)
O7 0.0490(5) 0.0456(5) 0.0403(5) 0.0072(4) -0.0101(4) -0.0033(4)
C8 0.0798(11) 0.0489(9) 0.0605(10) 0.0164(7) -0.0250(8) 0.0030(8)
C9 0.0747(9) 0.0318(7) 0.0403(7) -0.0008(5) -0.0031(6) -0.0106(6)
C10 0.0345(6) 0.0214(5) 0.0332(6) -0.0016(4) 0.0040(4) -0.0027(4)
O11 0.0346(4) 0.0334(4) 0.0428(5) -0.0014(4) 0.0081(3) 0.0024(3)
N12 0.0286(4) 0.0308(5) 0.0334(5) 0.0066(4) 0.0033(4) 0.0029(4)
C13 0.0333(5) 0.0275(5) 0.0306(6) 0.0020(4) 0.0032(4) 0.0037(4)
C14 0.0350(6) 0.0333(6) 0.0432(7) 0.0036(5) -0.0009(5) -0.0019(5)
C15 0.0368(6) 0.0499(8) 0.0458(7) 0.0061(6) -0.0075(5) 0.0020(5)
C16 0.0484(7) 0.0502(8) 0.0412(7) 0.0164(6) -0.0021(6) 0.0056(6)
C17 0.0456(7) 0.0435(7) 0.0430(7) 0.0141(6) 0.0031(5) -0.0052(6)
C18 0.0334(6) 0.0388(6) 0.0358(6) 0.0056(5) 0.0006(5) -0.0035(5)
C19 0.0304(5) 0.0273(5) 0.0331(6) -0.0003(4) 0.0060(4) 0.0018(4)
C20 0.0439(6) 0.0288(6) 0.0434(7) 0.0038(5) -0.0025(5) 0.0015(5)
C21 0.0507(7) 0.0244(6) 0.0574(8) 0.0022(5) -0.0043(6) -0.0019(5)
C22 0.0405(6) 0.0298(6) 0.0480(7) -0.0056(5) -0.0027(5) -0.0018(5)
C23 0.0298(5) 0.0302(6) 0.0343(6) -0.0044(5) 0.0057(4) 0.0010(4)
N24 0.0321(5) 0.0265(5) 0.0312(5) -0.0013(4) 0.0055(4) -0.0006(4)
C25 0.0383(6) 0.0294(6) 0.0326(6) -0.0060(5) 0.0022(5) -0.0025(5)
C26 0.0442(7) 0.0402(7) 0.0407(7) -0.0030(5) 0.0090(5) 0.0031(5)
C27 0.0651(9) 0.0530(8) 0.0333(7) 0.0007(6) 0.0108(6) 0.0012(7)
C28 0.0653(9) 0.0635(9) 0.0337(7) 0.0036(6) -0.0054(6) 0.0051(7)
C29 0.0449(7) 0.0624(9) 0.0389(7) 0.0003(6) -0.0054(5) 0.0050(6)
C30 0.0370(6) 0.0383(6) 0.0324(6) -0.0046(5) -0.0022(5) -0.0021(5)
C31 0.0278(5) 0.0412(7) 0.0369(6) 0.0005(5) -0.0028(4) 0.0020(5)
C32 0.0430(7) 0.0384(7) 0.0462(7) -0.0013(6) -0.0030(5) -0.0007(5)
C33 0.0370(6) 0.0431(7) 0.0579(8) 0.0121(6) 0.0000(6) -0.0037(5)
C34 0.0417(7) 0.0590(9) 0.0470(8) 0.0062(7) 0.0112(6) -0.0013(6)
C35 0.0634(9) 0.0741(11) 0.0485(9) -0.0191(8) 0.0181(7) -0.0216(8)
C36 0.0486(7) 0.0599(9) 0.0465(8) -0.0133(7) 0.0123(6) -0.0211(6)
F37 0.0495(5) 0.0708(6) 0.0566(5) 0.0116(4) 0.0219(4) 0.0138(4)

loop_
_atom_type_symbol
_atom_type_description
_atom_type_scat_dispersion_real
_atom_type_scat_dispersion_imag
_atom_type_scat_source
C C 0.0181 0.0091 'International Tables Vol C Tables 4.2.6.8 and 6.1.1.4'
H H 0.0000 0.0000 'International Tables Vol C Tables 4.2.6.8 and 6.1.1.4'
F F 0.0727 0.0534 'International Tables Vol C Tables 4.2.6.8 and 6.1.1.4'
N N 0.0311 0.0180 'International Tables Vol C Tables 4.2.6.8 and 6.1.1.4'
O O 0.0492 0.0322 'International Tables Vol C Tables 4.2.6.8 and 6.1.1.4'

loop_
_geom_angle_atom_site_label_1
_geom_angle_atom_site_label_2
_geom_angle_atom_site_label_3
_geom_angle
_geom_angle_site_symmetry_1
_geom_angle_site_symmetry_3
_geom_angle_publ_flag
C6 N1 C2 115.45(10) . . ?
N3 C2 N1 127.71(11) . . ?
N3 C2 O7 120.32(11) . . ?
O7 C2 N1 111.97(10) . . ?
C2 N3 C4 116.51(10) . . ?
N3 C4 C5 121.17(10) . . ?
N3 C4 C19 116.01(10) . . ?
C5 C4 C19 122.80(10) . . ?
C4 C5 C6 116.92(10) . . ?
C4 C5 C10 125.59(10) . . ?
C6 C5 C10 117.47(10) . . ?
N1 C6 C5 122.16(11) . . ?
N1 C6 C9 116.98(11) . . ?
C5 C6 C9 120.84(11) . . ?
C2 O7 C8 117.44(10) . . ?
O7 C8 H8A 109.5 . . ?
O7 C8 H8B 109.5 . . ?
O7 C8 H8C 109.5 . . ?
H8A C8 H8B 109.5 . . ?
H8A C8 H8C 109.5 . . ?
H8B C8 H8C 109.5 . . ?
C6 C9 H9A 109.5 . . ?
C6 C9 H9B 109.5 . . ?
C6 C9 H9C 109.5 . . ?
H9A C9 H9B 109.5 . . ?
H9A C9 H9C 109.5 . . ?
H9B C9 H9C 109.5 . . ?
O11 C10 C5 121.52(10) . . ?
O11 C10 N12 124.72(10) . . ?
N12 C10 C5 113.23(9) . . ?
C10 N12 H12 117.6 . . ?
C10 N12 C13 124.78(9) . . ?
C13 N12 H12 117.6 . . ?
C14 C13 N12 121.41(10) . . ?
C18 C13 N12 118.58(10) . . ?
C18 C13 C14 120.01(11) . . ?
C13 C14 H14 120.3 . . ?
C15 C14 C13 119.35(11) . . ?
C15 C14 H14 120.3 . . ?
C14 C15 H15 119.8 . . ?
C16 C15 C14 120.49(12) . . ?
C16 C15 H15 119.8 . . ?
C15 C16 H16 120.0 . . ?
C15 C16 C17 119.95(12) . . ?
C17 C16 H16 120.0 . . ?
C16 C17 H17 120.1 . . ?
C18 C17 C16 119.85(12) . . ?
C18 C17 H17 120.1 . . ?
C13 C18 H18 119.8 . . ?
C17 C18 C13 120.32(11) . . ?
C17 C18 H18 119.8 . . ?
C20 C19 C4 121.01(11) . . ?
N24 C19 C4 115.98(10) . . ?
N24 C19 C20 122.99(11) . . ?
C19 C20 H20 120.9 . . ?
C21 C20 C19 118.22(11) . . ?
C21 C20 H20 120.9 . . ?
C20 C21 H21 120.4 . . ?
C22 C21 C20 119.26(11) . . ?
C22 C21 H21 120.4 . . ?
C21 C22 H22 120.6 . . ?
C21 C22 C23 118.87(11) . . ?
C23 C22 H22 120.6 . . ?
C22 C23 C25 120.89(10) . . ?
N24 C23 C22 122.49(11) . . ?
N24 C23 C25 116.59(10) . . ?
C23 N24 C19 118.16(10) . . ?
C26 C25 C23 121.51(11) . . ?
C26 C25 C30 117.57(11) . . ?
C30 C25 C23 120.92(10) . . ?
C27 C26 C25 123.65(12) . . ?
F37 C26 C25 117.83(11) . . ?
F37 C26 C27 118.52(11) . . ?
C26 C27 H27 120.8 . . ?
C26 C27 C28 118.32(13) . . ?
C28 C27 H27 120.8 . . ?
C27 C28 H28 119.9 . . ?
C27 C28 C29 120.27(13) . . ?
C29 C28 H28 119.9 . . ?
C28 C29 H29 119.6 . . ?
C28 C29 C30 120.88(13) . . ?
C30 C29 H29 119.6 . . ?
C25 C30 C31 120.05(11) . . ?
C29 C30 C25 119.31(12) . . ?
C29 C30 C31 120.63(11) . . ?
C32 C31 C30 121.36(11) . . ?
C36 C31 C30 120.41(11) . . ?
C36 C31 C32 118.22(12) . . ?
C31 C32 H32 119.8 . . ?
C33 C32 C31 120.48(13) . . ?
C33 C32 H32 119.8 . . ?
C32 C33 H33 119.8 . . ?
C34 C33 C32 120.50(12) . . ?
C34 C33 H33 119.8 . . ?
C33 C34 H34 120.3 . . ?
C33 C34 C35 119.42(13) . . ?
C35 C34 H34 120.3 . . ?
C34 C35 H35 119.7 . . ?
C34 C35 C36 120.60(14) . . ?
C36 C35 H35 119.7 . . ?
C31 C36 C35 120.77(13) . . ?
C31 C36 H36 119.6 . . ?
C35 C36 H36 119.6 . . ?

loop_
_geom_bond_atom_site_label_1
_geom_bond_atom_site_label_2
_geom_bond_distance
_geom_bond_site_symmetry_2
_geom_bond_publ_flag
N1 C2 1.3416(16) . ?
N1 C6 1.3352(16) . ?
C2 N3 1.3159(16) . ?
C2 O7 1.3337(14) . ?
N3 C4 1.3500(15) . ?
C4 C5 1.3912(16) . ?
C4 C19 1.4882(16) . ?
C5 C6 1.3999(16) . ?
C5 C10 1.5084(16) . ?
C6 C9 1.5044(18) . ?
O7 C8 1.4348(18) . ?
C8 H8A 0.9800 . ?
C8 H8B 0.9800 . ?
C8 H8C 0.9800 . ?
C9 H9A 0.9800 . ?
C9 H9B 0.9800 . ?
C9 H9C 0.9800 . ?
C10 O11 1.2216(14) . ?
C10 N12 1.3507(14) . ?
N12 H12 0.8800 . ?
N12 C13 1.4162(14) . ?
C13 C14 1.3889(17) . ?
C13 C18 1.3842(16) . ?
C14 H14 0.9500 . ?
C14 C15 1.3857(18) . ?
C15 H15 0.9500 . ?
C15 C16 1.382(2) . ?
C16 H16 0.9500 . ?
C16 C17 1.383(2) . ?
C17 H17 0.9500 . ?
C17 C18 1.3808(17) . ?
C18 H18 0.9500 . ?
C19 C20 1.3890(17) . ?
C19 N24 1.3393(15) . ?
C20 H20 0.9500 . ?
C20 C21 1.3854(18) . ?
C21 H21 0.9500 . ?
C21 C22 1.3777(19) . ?
C22 H22 0.9500 . ?
C22 C23 1.3909(17) . ?
C23 N24 1.3364(15) . ?
C23 C25 1.4929(17) . ?
C25 C26 1.3842(17) . ?
C25 C30 1.4015(17) . ?
C26 C27 1.375(2) . ?
C26 F37 1.3566(15) . ?
C27 H27 0.9500 . ?
C27 C28 1.375(2) . ?
C28 H28 0.9500 . ?
C28 C29 1.386(2) . ?
C29 H29 0.9500 . ?
C29 C30 1.3973(18) . ?
C30 C31 1.4920(17) . ?
C31 C32 1.3913(18) . ?
C31 C36 1.3779(19) . ?
C32 H32 0.9500 . ?
C32 C33 1.389(2) . ?
C33 H33 0.9500 . ?
C33 C34 1.368(2) . ?
C34 H34 0.9500 . ?
C34 C35 1.370(2) . ?
C35 H35 0.9500 . ?
C35 C36 1.387(2) . ?
C36 H36 0.9500 . ?

loop_
_geom_torsion_atom_site_label_1
_geom_torsion_atom_site_label_2
_geom_torsion_atom_site_label_3
_geom_torsion_atom_site_label_4
_geom_torsion
_geom_torsion_site_symmetry_1
_geom_torsion_site_symmetry_2
_geom_torsion_site_symmetry_3
_geom_torsion_site_symmetry_4
_geom_torsion_publ_flag
N1 C2 N3 C4 2.36(17) . . . . ?
N1 C2 O7 C8 177.19(12) . . . . ?
C2 N1 C6 C5 -2.11(16) . . . . ?
C2 N1 C6 C9 176.24(11) . . . . ?
C2 N3 C4 C5 -1.17(15) . . . . ?
C2 N3 C4 C19 -179.80(9) . . . . ?
N3 C2 O7 C8 -3.41(18) . . . . ?
N3 C4 C5 C6 -1.34(15) . . . . ?
N3 C4 C5 C10 -179.67(10) . . . . ?
N3 C4 C19 C20 9.88(15) . . . . ?
N3 C4 C19 N24 -171.50(9) . . . . ?
C4 C5 C6 N1 3.08(16) . . . . ?
C4 C5 C6 C9 -175.22(11) . . . . ?
C4 C5 C10 O11 90.01(14) . . . . ?
C4 C5 C10 N12 -97.92(13) . . . . ?
C4 C19 C20 C21 178.91(11) . . . . ?
C4 C19 N24 C23 -178.19(9) . . . . ?
C5 C4 C19 C20 -168.73(11) . . . . ?
C5 C4 C19 N24 9.89(15) . . . . ?
C5 C10 N12 C13 -173.34(10) . . . . ?
C6 N1 C2 N3 -0.73(17) . . . . ?
C6 N1 C2 O7 178.62(10) . . . . ?
C6 C5 C10 O11 -88.31(13) . . . . ?
C6 C5 C10 N12 83.76(12) . . . . ?
O7 C2 N3 C4 -176.93(10) . . . . ?
C10 C5 C6 N1 -178.45(10) . . . . ?
C10 C5 C6 C9 3.26(16) . . . . ?
C10 N12 C13 C14 -43.84(17) . . . . ?
C10 N12 C13 C18 136.38(12) . . . . ?
O11 C10 N12 C13 -1.57(18) . . . . ?
N12 C13 C14 C15 179.38(11) . . . . ?
N12 C13 C18 C17 -178.99(11) . . . . ?
C13 C14 C15 C16 -0.7(2) . . . . ?
C14 C13 C18 C17 1.23(19) . . . . ?
C14 C15 C16 C17 1.9(2) . . . . ?
C15 C16 C17 C18 -1.5(2) . . . . ?
C16 C17 C18 C13 0.0(2) . . . . ?
C18 C13 C14 C15 -0.84(18) . . . . ?
C19 C4 C5 C6 177.20(10) . . . . ?
C19 C4 C5 C10 -1.13(17) . . . . ?
C19 C20 C21 C22 -0.74(19) . . . . ?
C20 C19 N24 C23 0.40(16) . . . . ?
C20 C21 C22 C23 0.34(19) . . . . ?
C21 C22 C23 N24 0.48(18) . . . . ?
C21 C22 C23 C25 -177.26(11) . . . . ?
C22 C23 N24 C19 -0.83(16) . . . . ?
C22 C23 C25 C26 -100.18(14) . . . . ?
C22 C23 C25 C30 80.33(15) . . . . ?
C23 C25 C26 C27 -179.89(12) . . . . ?
C23 C25 C26 F37 -0.17(18) . . . . ?
C23 C25 C30 C29 179.99(11) . . . . ?
C23 C25 C30 C31 1.21(17) . . . . ?
N24 C19 C20 C21 0.39(18) . . . . ?
N24 C23 C25 C26 81.95(14) . . . . ?
N24 C23 C25 C30 -97.53(13) . . . . ?
C25 C23 N24 C19 176.99(9) . . . . ?
C25 C26 C27 C28 0.2(2) . . . . ?
C25 C30 C31 C32 -102.31(14) . . . . ?
C25 C30 C31 C36 77.43(16) . . . . ?
C26 C25 C30 C29 0.49(18) . . . . ?
C26 C25 C30 C31 -178.29(11) . . . . ?
C26 C27 C28 C29 -0.2(2) . . . . ?
C27 C28 C29 C30 0.3(2) . . . . ?
C28 C29 C30 C25 -0.4(2) . . . . ?
C28 C29 C30 C31 178.32(13) . . . . ?
C29 C30 C31 C32 78.93(17) . . . . ?
C29 C30 C31 C36 -101.33(15) . . . . ?
C30 C25 C26 C27 -0.4(2) . . . . ?
C30 C25 C26 F37 179.33(11) . . . . ?
C30 C31 C32 C33 -179.92(11) . . . . ?
C30 C31 C36 C35 179.12(14) . . . . ?
C31 C32 C33 C34 0.6(2) . . . . ?
C32 C31 C36 C35 -1.1(2) . . . . ?
C32 C33 C34 C35 -0.8(2) . . . . ?
C33 C34 C35 C36 0.0(3) . . . . ?
C34 C35 C36 C31 1.0(3) . . . . ?
C36 C31 C32 C33 0.33(19) . . . . ?
F37 C26 C27 C28 -179.49(13) . . . . ?
